data_4311952
loop_
_publ_author_name
'Andrew C. Warden'
'Mark Warren'
'Milton T. W. Hearn'
'Leone Spiccia'

_publ_contact_author 'Spiccia, Leone'
_publ_contact_author_email leone.spiccia@sci.monash.edu.au
_publ_section_title
;
 Binding of Inorganic Oxoanions to Macrocyclic Ligands: Effect of the
 Degree of Protonation on Supramolecular Assemblies Formed by Phosphate
 and [18]aneN6
;
_journal_name_full 'Inorganic Chemistry'
_journal_page_first 6936
_journal_page_last 6943
_journal_paper_doi 10.1021/ic049633v
_journal_volume 43
_journal_year 2004
_chemical_formula_sum 'C12 H48 N6 O24 P6'
_chemical_formula_weight 846.38
_chemical_name_systematic
;
 1,4,7,10,13,16-hexaazoniacyclooctadecane-hexa-dihydrogen phosphate
;
_space_group_IT_number 2
_symmetry_cell_setting triclinic
_symmetry_space_group_name_Hall '-P 1'
_symmetry_space_group_name_H-M 'P -1'
_atom_sites_solution_hydrogens geom
_atom_sites_solution_primary direct
_atom_sites_solution_secondary difmap
_audit_creation_date 2003-12-14T00:32:06-00:00
_audit_creation_method 'WinGX routine CIF_UPDATE'
_cell_angle_alpha 105.8940(10)
_cell_angle_beta 105.4840(10)
_cell_angle_gamma 97.4440(10)
_cell_formula_units_Z 1
_cell_length_a 8.48260(10)
_cell_length_b 8.8353(2)
_cell_length_c 11.9115(3)
_cell_measurement_temperature 123(2)
_cell_volume 807.41(3)
_computing_structure_refinement 'SHELXL-97 (Sheldrick, 1997)'
_computing_structure_solution 'SHELXS-97 (Sheldrick, 1990)'
_diffrn_ambient_temperature 123(2)
_diffrn_measured_fraction_theta_full 0.995
_diffrn_measured_fraction_theta_max 0.981
_diffrn_radiation_monochromator graphite
_diffrn_radiation_type MoK\a
_diffrn_radiation_wavelength 0.71073
_diffrn_reflns_av_R_equivalents 0.0554
_diffrn_reflns_av_unetI/netI 0.0724
_diffrn_reflns_limit_h_max 10
_diffrn_reflns_limit_h_min -11
_diffrn_reflns_limit_k_max 10
_diffrn_reflns_limit_k_min -11
_diffrn_reflns_limit_l_max 14
_diffrn_reflns_limit_l_min -15
_diffrn_reflns_number 9125
_diffrn_reflns_theta_full 27.5
_diffrn_reflns_theta_max 28.29
_diffrn_reflns_theta_min 2.65
_exptl_absorpt_coefficient_mu 0.437
_exptl_absorpt_correction_type none
_exptl_crystal_density_diffrn 1.741
_exptl_crystal_density_method 'not measured'
_exptl_crystal_F_000 444
_exptl_crystal_size_max 0.02
_exptl_crystal_size_mid 0.01
_exptl_crystal_size_min 0.01
_refine_diff_density_max 0.327
_refine_diff_density_min -0.552
_refine_diff_density_rms 0.094
_refine_ls_extinction_method none
_refine_ls_goodness_of_fit_ref 1.03
_refine_ls_hydrogen_treatment mixed
_refine_ls_matrix_type full
_refine_ls_number_parameters 310
_refine_ls_number_reflns 3938
_refine_ls_number_restraints 0
_refine_ls_restrained_S_all 1.03
_refine_ls_R_factor_all 0.0617
_refine_ls_R_factor_gt 0.0421
_refine_ls_shift/su_max 0.001
_refine_ls_shift/su_mean 0
_refine_ls_structure_factor_coef Fsqd
_refine_ls_weighting_details 'calc w=1/[\s^2^(Fo^2^)+(0.0493P)^2^+0.0000P] where P=(Fo^2^+2Fc^2^)/3'
_refine_ls_weighting_scheme calc
_refine_ls_wR_factor_gt 0.0954
_refine_ls_wR_factor_ref 0.1041
_reflns_number_gt 3007
_reflns_number_total 3938
_reflns_threshold_expression >2sigma(I)
_cod_data_source_file ic049633vsi20040319_083424_2.cif
_cod_data_source_block b81b1
_cod_database_code 4311952

loop_
_symmetry_equiv_pos_as_xyz
'x, y, z'
'-x, -y, -z'

loop_
_atom_site_label
_atom_site_type_symbol
_atom_site_fract_x
_atom_site_fract_y
_atom_site_fract_z
_atom_site_U_iso_or_equiv
_atom_site_adp_type
_atom_site_occupancy
_atom_site_symmetry_multiplicity
_atom_site_calc_flag
_atom_site_refinement_flags
_atom_site_disorder_assembly
_atom_site_disorder_group
P1 P -0.29401(7) -0.54985(6) 0.15532(5) 0.01345(15) Uani 1 1 d . . .
N1 N -0.5486(2) -0.1944(2) 0.19446(18) 0.0144(4) Uani 1 1 d . . .
C6 C -0.4586(3) -0.0541(3) 0.1694(2) 0.0169(5) Uani 1 1 d . . .
H8 H -0.181(3) 0.406(3) 0.569(2) 0.011(5) Uiso 1 1 d . . .
P2 P -0.15544(7) -0.23163(6) 0.91899(5) 0.01370(15) Uani 1 1 d . . .
N2 N -0.2474(2) 0.2074(2) 0.61371(16) 0.0134(4) Uani 1 1 d . . .
C1 C -0.2734(3) 0.1867(3) 0.8122(2) 0.0162(5) Uani 1 1 d . . .
H10 H -0.241(3) 0.394(2) 0.7595(19) 0.008(5) Uiso 1 1 d . . .
P3 P -0.28288(6) -0.20462(6) 0.53117(5) 0.01273(14) Uani 1 1 d . . .
N3 N -0.2051(2) 0.0592(2) 0.36360(17) 0.0140(4) Uani 1 1 d . . .
C2 C -0.2014(3) 0.2939(3) 0.74977(19) 0.0151(4) Uani 1 1 d . . .
H2A H -0.256(3) -0.008(3) 0.393(2) 0.006(5) Uiso 1 1 d . . .
C3 C -0.1644(3) 0.2994(3) 0.5487(2) 0.0157(4) Uani 1 1 d . . .
H5 H -0.186(3) 0.291(3) 0.372(2) 0.017(6) Uiso 1 1 d . . .
C4 C -0.2335(3) 0.2251(3) 0.4104(2) 0.0169(5) Uani 1 1 d . . .
H4 H -0.226(3) -0.113(3) 0.210(2) 0.021(6) Uiso 1 1 d . . .
C5 C -0.2706(3) -0.0174(3) 0.2254(2) 0.0160(4) Uani 1 1 d . . .
H2 H -0.500(3) 0.043(3) 0.201(2) 0.015(5) Uiso 1 1 d . . .
H12 H -0.280(3) 0.076(3) 0.774(2) 0.010(5) Uiso 1 1 d . . .
H1B H -0.557(3) -0.284(3) 0.143(2) 0.019(6) Uiso 1 1 d . . .
H6 H -0.352(3) 0.219(3) 0.384(2) 0.018(6) Uiso 1 1 d . . .
H3 H -0.216(2) 0.064(2) 0.1943(19) 0.006(5) Uiso 1 1 d . . .
H9 H -0.081(3) 0.310(3) 0.780(2) 0.019(6) Uiso 1 1 d . . .
H1 H -0.489(3) -0.080(2) 0.081(2) 0.011(5) Uiso 1 1 d . . .
H7 H -0.044(3) 0.309(3) 0.586(2) 0.014(5) Uiso 1 1 d . . .
H3A H -0.215(3) 0.107(4) 0.608(3) 0.042(8) Uiso 1 1 d . . .
H11 H -0.209(3) 0.226(3) 0.903(2) 0.014(5) Uiso 1 1 d . . .
H3B H -0.359(3) 0.188(3) 0.580(2) 0.017(6) Uiso 1 1 d . . .
H1A H -0.489(3) -0.202(3) 0.276(2) 0.027(7) Uiso 1 1 d . . .
H2B H -0.091(4) 0.067(3) 0.390(3) 0.036(8) Uiso 1 1 d . . .
H1P H -0.199(5) -0.387(5) 1.018(4) 0.094(14) Uiso 1 1 d . . .
H2P H -0.142(4) 0.014(4) 1.012(3) 0.043(8) Uiso 1 1 d . . .
H3P H -0.328(4) -0.270(4) 0.683(3) 0.054(10) Uiso 1 1 d . . .
H5P H -0.088(4) -0.659(4) 0.178(3) 0.056(10) Uiso 1 1 d . . .
H6P H -0.507(4) -0.672(4) 0.163(3) 0.052(10) Uiso 1 1 d . . .
O1P1 O -0.31180(18) -0.54834(17) 0.02632(13) 0.0184(3) Uani 1 1 d . . .
O2P1 O -0.11974(18) -0.58273(18) 0.21697(14) 0.0179(3) Uani 1 1 d . . .
O3P1 O -0.42327(19) -0.69804(18) 0.14950(15) 0.0198(4) Uani 1 1 d . . .
O4P1 O -0.30911(19) -0.39603(16) 0.24153(14) 0.0185(3) Uani 1 1 d . . .
O1P2 O 0.00951(18) -0.18462(17) 0.89738(14) 0.0185(3) Uani 1 1 d . . .
O2P2 O -0.29377(17) -0.34179(16) 0.80550(13) 0.0154(3) Uani 1 1 d . . .
O3P2 O -0.1215(2) -0.3098(2) 1.02206(16) 0.0277(4) Uani 1 1 d . . .
O4P2 O -0.22069(19) -0.07616(19) 0.96608(15) 0.0202(4) Uani 1 1 d . . .
O1P3 O -0.40806(17) -0.15024(16) 0.44045(13) 0.0147(3) Uani 1 1 d . . .
O2P3 O -0.12631(17) -0.07153(17) 0.59837(14) 0.0177(3) Uani 1 1 d . . .
O3P3 O -0.37482(19) -0.23983(19) 0.62095(15) 0.0202(4) Uani 1 1 d . . .
O4P3 O -0.23918(19) -0.36276(17) 0.46592(14) 0.0193(3) Uani 1 1 d . . .
H4P H -0.2678 -0.3783 0.3898 0.023 Uiso 1 1 calc R . .

loop_
_atom_site_aniso_label
_atom_site_aniso_U_11
_atom_site_aniso_U_22
_atom_site_aniso_U_33
_atom_site_aniso_U_23
_atom_site_aniso_U_13
_atom_site_aniso_U_12
P1 0.0140(3) 0.0121(3) 0.0147(3) 0.0040(2) 0.0057(2) 0.0027(2)
N1 0.0152(9) 0.0114(9) 0.0164(10) 0.0046(7) 0.0044(8) 0.0035(7)
C6 0.0180(11) 0.0172(11) 0.0166(12) 0.0097(9) 0.0043(9) 0.0005(9)
P2 0.0124(3) 0.0141(3) 0.0152(3) 0.0060(2) 0.0042(2) 0.0029(2)
N2 0.0125(10) 0.0137(9) 0.0136(10) 0.0039(7) 0.0041(8) 0.0027(7)
C1 0.0156(11) 0.0187(11) 0.0171(12) 0.0070(9) 0.0066(9) 0.0079(9)
P3 0.0120(3) 0.0135(3) 0.0133(3) 0.0048(2) 0.0042(2) 0.0038(2)
N3 0.0131(10) 0.0156(9) 0.0142(10) 0.0062(7) 0.0047(8) 0.0021(7)
C2 0.0155(12) 0.0150(10) 0.0120(11) 0.0020(8) 0.0031(9) 0.0014(9)
C3 0.0166(12) 0.0158(11) 0.0169(12) 0.0078(9) 0.0072(9) 0.0017(9)
C4 0.0181(12) 0.0190(11) 0.0165(12) 0.0082(9) 0.0072(10) 0.0053(9)
C5 0.0166(11) 0.0181(11) 0.0133(11) 0.0046(9) 0.0053(9) 0.0033(9)
O1P1 0.0220(8) 0.0170(7) 0.0153(8) 0.0050(6) 0.0061(7) 0.0013(6)
O2P1 0.0155(8) 0.0184(8) 0.0177(8) 0.0020(6) 0.0047(7) 0.0058(6)
O3P1 0.0158(8) 0.0166(8) 0.0313(10) 0.0102(7) 0.0118(7) 0.0038(6)
O4P1 0.0246(9) 0.0152(8) 0.0174(8) 0.0036(6) 0.0093(7) 0.0078(6)
O1P2 0.0147(8) 0.0161(8) 0.0261(9) 0.0056(6) 0.0101(7) 0.0030(6)
O2P2 0.0143(8) 0.0152(7) 0.0149(8) 0.0044(6) 0.0025(6) 0.0024(6)
O3P2 0.0238(10) 0.0300(9) 0.0248(10) 0.0184(8) -0.0038(8) -0.0061(7)
O4P2 0.0149(8) 0.0172(8) 0.0253(9) 0.0008(7) 0.0077(7) 0.0032(6)
O1P3 0.0145(8) 0.0159(7) 0.0149(8) 0.0070(6) 0.0041(6) 0.0043(6)
O2P3 0.0134(8) 0.0163(8) 0.0211(8) 0.0039(6) 0.0037(7) 0.0036(6)
O3P3 0.0177(8) 0.0307(9) 0.0201(9) 0.0158(7) 0.0094(7) 0.0091(7)
O4P3 0.0253(9) 0.0174(8) 0.0144(8) 0.0046(6) 0.0038(7) 0.0088(7)

loop_
_atom_type_symbol
_atom_type_description
_atom_type_scat_dispersion_real
_atom_type_scat_dispersion_imag
_atom_type_scat_source
C C 0.0033 0.0016 'International Tables Vol C Tables 4.2.6.8 and 6.1.1.4'
H H 0 0 'International Tables Vol C Tables 4.2.6.8 and 6.1.1.4'
N N 0.0061 0.0033 'International Tables Vol C Tables 4.2.6.8 and 6.1.1.4'
O O 0.0106 0.006 'International Tables Vol C Tables 4.2.6.8 and 6.1.1.4'
P P 0.1023 0.0942 'International Tables Vol C Tables 4.2.6.8 and 6.1.1.4'

loop_
_geom_angle_atom_site_label_1
_geom_angle_atom_site_label_2
_geom_angle_atom_site_label_3
_geom_angle
_geom_angle_site_symmetry_1
_geom_angle_site_symmetry_3
_geom_angle_publ_flag
O4P1 P1 O1P1 114.92(8) . . ?
O4P1 P1 O2P1 106.41(9) . . ?
O1P1 P1 O2P1 111.15(8) . . ?
O4P1 P1 O3P1 111.00(8) . . ?
O1P1 P1 O3P1 109.07(9) . . ?
O2P1 P1 O3P1 103.69(8) . . ?
C1 N1 C6 112.77(16) 2_456 . ?
C5 C6 N1 113.88(18) . . ?
O2P2 P2 O1P2 114.46(9) . . ?
O2P2 P2 O3P2 110.88(9) . . ?
O1P2 P2 O3P2 107.81(9) . . ?
O2P2 P2 O4P2 106.51(8) . . ?
O1P2 P2 O4P2 109.26(8) . . ?
O3P2 P2 O4P2 107.73(9) . . ?
C3 N2 C2 113.29(17) . . ?
N1 C1 C2 112.45(17) 2_456 . ?
O2P3 P3 O1P3 109.66(8) . . ?
O2P3 P3 O4P3 110.90(8) . . ?
O1P3 P3 O4P3 111.52(8) . . ?
O2P3 P3 O3P3 111.46(9) . . ?
O1P3 P3 O3P3 105.30(8) . . ?
O4P3 P3 O3P3 107.87(9) . . ?
C4 N3 C5 114.90(17) . . ?
N2 C2 C1 110.56(18) . . ?
N2 C3 C4 112.52(18) . . ?
N3 C4 C3 113.71(18) . . ?
C6 C5 N3 115.27(17) . . ?

loop_
_geom_bond_atom_site_label_1
_geom_bond_atom_site_label_2
_geom_bond_distance
_geom_bond_site_symmetry_2
_geom_bond_publ_flag
P1 O4P1 1.5062(14) . ?
P1 O1P1 1.5073(16) . ?
P1 O2P1 1.5676(15) . ?
P1 O3P1 1.5682(16) . ?
N1 C1 1.503(3) 2_456 ?
N1 C6 1.512(3) . ?
C6 C5 1.507(3) . ?
P2 O2P2 1.5126(15) . ?
P2 O1P2 1.5155(15) . ?
P2 O3P2 1.5473(17) . ?
P2 O4P2 1.5648(14) . ?
N2 C3 1.499(3) . ?
N2 C2 1.507(3) . ?
C1 N1 1.503(3) 2_456 ?
C1 C2 1.518(3) . ?
P3 O2P3 1.5164(15) . ?
P3 O1P3 1.5264(15) . ?
P3 O4P3 1.5450(14) . ?
P3 O3P3 1.5536(16) . ?
N3 C4 1.494(3) . ?
N3 C5 1.510(3) . ?
C3 C4 1.510(3) . ?

loop_
_geom_hbond_atom_site_label_D
_geom_hbond_atom_site_label_H
_geom_hbond_atom_site_label_A
_geom_hbond_distance_DH
_geom_hbond_distance_HA
_geom_hbond_distance_DA
_geom_hbond_angle_DHA
_geom_hbond_site_symmetry_A
N1 H1B O1P1 0.84(2) 2.06(3) 2.802(2) 147(2) 2_445
N2 H3B O1P3 0.89(3) 1.90(3) 2.765(2) 163(2) 2_456
N3 H2B O2P3 0.92(3) 1.80(3) 2.708(2) 166(3) 2_556
O3P2 H1P O1P1 0.86(4) 1.66(4) 2.504(2) 167(4) 1_556
O4P2 H2P O1P2 0.90(3) 1.65(3) 2.547(2) 174(3) 2_557
O2P1 H5P O1P2 0.83(3) 1.74(3) 2.569(2) 177(3) 2_546
O3P1 H6P O2P2 0.82(3) 1.84(3) 2.641(2) 167(3) 2_446
N2 H3A O2P3 0.95(3) 1.82(3) 2.769(2) 172(2) .
N3 H2A O1P3 0.89(2) 1.98(2) 2.858(2) 169.5(19) .
N1 H1A O1P3 0.99(3) 1.80(3) 2.747(2) 159(2) .
O3P3 H3P O2P2 0.87(3) 1.71(3) 2.560(2) 164(3) .
O4P3 H4P O4P1 0.84 1.66 2.502(2) 174.7 .
C4 H6 O3P3 0.96(2) 2.33(2) 3.267(3) 164.1(19) 2_456
C2 H10 O2P2 0.97(2) 2.38(2) 3.343(2) 171.0(17) 1_565
